data_7060257
loop_
_publ_author_name
'Agarwal, Pratibha'
'Kumar, Akhilesh'
Richa,
'Verma, Indresh'
'Erande, Rohan D.'
'K\/lak, Julia'
'Mota, Antonio J.'
'Arora, Himanshu'
'Rajput, Amit'

_publ_section_title
;
 The reversible inter-conversion of copper(ii) dimers bearing
 phenolate-based ligands in their monomers: theoretical and experimental
 viewpoints
;
_journal_issue 3
_journal_name_full 'New Journal of Chemistry'
_journal_page_first 1203
_journal_page_last 1215
_journal_paper_doi 10.1039/D0NJ00484G
_journal_volume 45
_journal_year 2021
_chemical_formula_moiety 'C25 H24 Cu N4 O, 2(Cl O4), C2 H3 N'
_chemical_formula_sum 'C27 H27 Cl2 Cu N5 O9'
_chemical_formula_weight 699.97
_space_group_crystal_system triclinic
_space_group_IT_number 2
_space_group_name_Hall '-P 1'
_space_group_name_H-M_alt 'P -1'
_atom_sites_solution_hydrogens mixed
_atom_sites_solution_primary dual
_audit_creation_date 2019-03-16
_audit_creation_method
;
Olex2 1.2
(compiled 2018.05.29 svn.r3508 for OlexSys, GUI svn.r5506)
;
_audit_update_record
;
2020-01-18 deposited with the CCDC.	2020-12-03 downloaded from the CCDC.
;
_cell_angle_alpha 99.5040(10)
_cell_angle_beta 105.8640(10)
_cell_angle_gamma 105.7180(10)
_cell_formula_units_Z 2
_cell_length_a 10.8838(4)
_cell_length_b 11.2775(4)
_cell_length_c 13.4147(5)
_cell_measurement_reflns_used 9610
_cell_measurement_temperature 100(2)
_cell_measurement_theta_max 28.27
_cell_measurement_theta_min 2.72
_cell_volume 1472.87(9)
_computing_cell_refinement 'SAINT V8.38A (?, 2016)'
_computing_data_reduction 'SAINT V8.38A (?, 2016)'
_computing_molecular_graphics 'Olex2 (Dolomanov et al., 2009)'
_computing_publication_material 'Olex2 (Dolomanov et al., 2009)'
_computing_structure_refinement 'ShelXL (Sheldrick, 2015)'
_computing_structure_solution 'ShelXT (Sheldrick, 2015)'
_diffrn_ambient_temperature 100(2)
_diffrn_measured_fraction_theta_full 0.998
_diffrn_measured_fraction_theta_max 0.998
_diffrn_measurement_device_type 'Bruker APEX-II CCD'
_diffrn_measurement_method '\f and \w scans'
_diffrn_radiation_type MoK\a
_diffrn_radiation_wavelength 0.71073
_diffrn_reflns_av_R_equivalents 0.0397
_diffrn_reflns_av_unetI/netI 0.0446
_diffrn_reflns_Laue_measured_fraction_full 0.998
_diffrn_reflns_Laue_measured_fraction_max 0.998
_diffrn_reflns_limit_h_max 14
_diffrn_reflns_limit_h_min -14
_diffrn_reflns_limit_k_max 15
_diffrn_reflns_limit_k_min -15
_diffrn_reflns_limit_l_max 17
_diffrn_reflns_limit_l_min -17
_diffrn_reflns_number 23540
_diffrn_reflns_point_group_measured_fraction_full 0.998
_diffrn_reflns_point_group_measured_fraction_max 0.998
_diffrn_reflns_theta_full 25.242
_diffrn_reflns_theta_max 28.287
_diffrn_reflns_theta_min 2.191
_diffrn_standards_number 0
_exptl_absorpt_coefficient_mu 0.985
_exptl_absorpt_correction_T_max 0.7457
_exptl_absorpt_correction_T_min 0.6865
_exptl_absorpt_correction_type multi-scan
_exptl_absorpt_process_details
;
SADABS-2016/2 (Bruker,2016/2) was used for absorption correction.
wR2(int) was 0.1628 before and 0.0525 after correction.
The Ratio of minimum to maximum transmission is 0.9206.
The \l/2 correction factor is Not present.
;
_exptl_crystal_colour 'dark green'
_exptl_crystal_density_diffrn 1.578
_exptl_crystal_density_method 'NOT MEASURED'
_exptl_crystal_description block
_exptl_crystal_F_000 718
_exptl_crystal_size_max 0.2
_exptl_crystal_size_mid 0.2
_exptl_crystal_size_min 0.1
_refine_diff_density_max 0.926
_refine_diff_density_min -0.771
_refine_diff_density_rms 0.124
_refine_ls_extinction_method none
_refine_ls_goodness_of_fit_ref 1.145
_refine_ls_hydrogen_treatment mixed
_refine_ls_matrix_type full
_refine_ls_number_parameters 402
_refine_ls_number_reflns 7296
_refine_ls_number_restraints 3
_refine_ls_restrained_S_all 1.146
_refine_ls_R_factor_all 0.0515
_refine_ls_R_factor_gt 0.0394
_refine_ls_shift/su_max 0.000
_refine_ls_shift/su_mean 0.000
_refine_ls_structure_factor_coef Fsqd
_refine_ls_weighting_details 'w=1/[\s^2^(Fo^2^)+(0.0545P)^2^+0.9499P] where P=(Fo^2^+2Fc^2^)/3'
_refine_ls_weighting_scheme calc
_refine_ls_wR_factor_gt 0.1023
_refine_ls_wR_factor_ref 0.1197
_reflns_Friedel_coverage 0.000
_reflns_number_gt 6193
_reflns_number_total 7296
_reflns_threshold_expression 'I > 2\s(I)'
_cod_data_source_file d0nj00484g2.cif
_cod_data_source_block 7jana_0m
_cod_depositor_comments 'Adding full bibliography for 7060257--7060260.cif.'
_cod_database_code 7060257
_shelx_shelxl_version_number 2016/6
_shelx_space_group_comment
;
The symmetry employed for this shelxl refinement is uniquely defined
by the following loop, which should always be used as a source of
symmetry information in preference to the above space-group names.
They are only intended as comments.
;
_shelx_estimated_absorpt_t_max 0.906
_shelx_estimated_absorpt_t_min 0.821
_olex2_refinement_description
;
1. Fixed Uiso
 At 1.2 times of:
  All C(H) groups, All C(H,H) groups
 At 1.5 times of:
  All C(H,H,H) groups, All O(H) groups
2. Restrained distances
 O1-H1
 0.85 with sigma of 0.01
 C23-H1
 1.850036 with sigma of 0.02
 Cu1-H1
 3.092326 with sigma of 0.02
3.a Secondary CH2 refined with riding coordinates:
 C7(H7A,H7B), C6(H6A,H6B), C17(H17A,H17B)
3.b Aromatic/amide H refined with riding coordinates:
 C16(H16), C1(H1A), C9(H9), C22(H22), C10(H10), C13(H13), C15(H15), C21(H21),
 C14(H14), C2(H2), C4(H4), C19(H19), C3(H3), C20(H20)
3.c Idealised Me refined as rotating group:
 C25(H25A,H25B,H25C), C27(H27A,H27B,H27C)
;
_olex2_submission_special_instructions 'No special instructions were received'

loop_
_space_group_symop_operation_xyz
'x, y, z'
'-x, -y, -z'

loop_
_atom_site_label
_atom_site_type_symbol
_atom_site_fract_x
_atom_site_fract_y
_atom_site_fract_z
_atom_site_U_iso_or_equiv
_atom_site_adp_type
_atom_site_occupancy
_atom_site_site_symmetry_order
_atom_site_calc_flag
_atom_site_refinement_flags_posn
_atom_site_refinement_flags_adp
_atom_site_refinement_flags_occupancy
_atom_site_disorder_assembly
_atom_site_disorder_group
Cu1 Cu 0.25690(3) 0.32560(3) 0.69712(2) 0.01377(9) Uani 1 1 d D . . . .
Cl00 Cl -0.03534(6) 0.25076(5) 0.46135(4) 0.01595(13) Uani 1 1 d . . . . .
Cl03 Cl 0.52881(6) 0.05616(6) 0.78902(5) 0.02006(14) Uani 1 1 d . . . . .
O1 O 0.41449(17) 0.32500(17) 0.86051(14) 0.0178(4) Uani 1 1 d D . . . .
H1 H 0.467(2) 0.280(2) 0.8716(16) 0.027 Uiso 1 1 d DR . . . .
O6 O -0.04372(19) 0.12598(17) 0.47584(15) 0.0223(4) Uani 1 1 d . . . . .
O7 O -0.13841(19) 0.2903(2) 0.49090(17) 0.0287(4) Uani 1 1 d . . . . .
O9 O -0.0504(2) 0.2511(2) 0.35134(15) 0.0287(4) Uani 1 1 d . . . . .
O8 O 0.09613(17) 0.34078(17) 0.52945(14) 0.0194(4) Uani 1 1 d . . . . .
N1 N 0.1069(2) 0.2107(2) 0.73116(16) 0.0147(4) Uani 1 1 d . . . . .
N3 N 0.3945(2) 0.47753(19) 0.68252(16) 0.0139(4) Uani 1 1 d . . . . .
O4 O 0.3847(2) 0.0033(2) 0.75335(19) 0.0376(5) Uani 1 1 d . . . . .
N4 N 0.2807(2) 0.18529(19) 0.60280(16) 0.0159(4) Uani 1 1 d . . . . .
N2 N 0.20899(19) 0.46467(19) 0.77692(16) 0.0135(4) Uani 1 1 d . . . . .
O2 O 0.5735(2) 0.1777(2) 0.86587(19) 0.0415(6) Uani 1 1 d . . . . .
O3 O 0.5923(3) -0.0242(2) 0.8380(2) 0.0480(7) Uani 1 1 d . . . . .
O5 O 0.5716(3) 0.0784(3) 0.7001(2) 0.0576(8) Uani 1 1 d . . . . .
C8 C 0.3530(2) 0.5780(2) 0.68768(18) 0.0151(5) Uani 1 1 d . . . . .
C11 C 0.5794(2) 0.5944(2) 0.63096(19) 0.0172(5) Uani 1 1 d . . . . .
C7 C 0.2286(2) 0.5663(2) 0.7195(2) 0.0165(5) Uani 1 1 d . . . . .
H7A H 0.238949 0.646796 0.765707 0.020 Uiso 1 1 calc R . . . .
H7B H 0.149844 0.545691 0.656098 0.020 Uiso 1 1 calc R . . . .
C16 C 0.6974(3) 0.5980(3) 0.6046(2) 0.0192(5) Uani 1 1 d . . . . .
H16 H 0.741569 0.668245 0.584648 0.023 Uiso 1 1 calc R . . . .
C1 C 0.0807(2) 0.0859(2) 0.72480(19) 0.0166(5) Uani 1 1 d . . . . .
H1A H 0.131857 0.044252 0.697212 0.020 Uiso 1 1 calc R . . . .
C9 C 0.4173(3) 0.6902(2) 0.6639(2) 0.0185(5) Uani 1 1 d . . . . .
H9 H 0.385159 0.758635 0.668818 0.022 Uiso 1 1 calc R . . . .
N5 N 0.9131(3) 0.3170(3) 1.0577(2) 0.0382(6) Uani 1 1 d . . . . .
C23 C 0.3587(2) 0.3277(2) 0.94155(19) 0.0170(5) Uani 1 1 d D . . . .
C5 C 0.0339(2) 0.2720(2) 0.77203(18) 0.0151(5) Uani 1 1 d . . . . .
C24 C 0.2905(2) 0.1007(2) 0.55057(19) 0.0155(5) Uani 1 1 d . . . . .
C22 C 0.3604(3) 0.2421(2) 1.0046(2) 0.0202(5) Uani 1 1 d . . . . .
H22 H 0.401020 0.180457 0.994309 0.024 Uiso 1 1 calc R . . . .
C18 C 0.3000(2) 0.4217(2) 0.95686(19) 0.0164(5) Uani 1 1 d . . . . .
C6 C 0.0667(2) 0.4102(2) 0.77189(19) 0.0156(5) Uani 1 1 d . . . . .
H6A H 0.006363 0.418480 0.707214 0.019 Uiso 1 1 calc R . . . .
H6B H 0.053008 0.457011 0.833083 0.019 Uiso 1 1 calc R . . . .
C17 C 0.3048(2) 0.5177(2) 0.89076(18) 0.0161(5) Uani 1 1 d . . . . .
H17A H 0.283359 0.588385 0.925146 0.019 Uiso 1 1 calc R . . . .
H17B H 0.396383 0.550885 0.889742 0.019 Uiso 1 1 calc R . . . .
C10 C 0.5281(3) 0.6964(2) 0.6335(2) 0.0191(5) Uani 1 1 d . . . . .
H10 H 0.570033 0.768389 0.614320 0.023 Uiso 1 1 calc R . . . .
C13 C 0.5672(2) 0.3863(2) 0.6654(2) 0.0176(5) Uani 1 1 d . . . . .
H13 H 0.525481 0.316124 0.686687 0.021 Uiso 1 1 calc R . . . .
C12 C 0.5118(2) 0.4851(2) 0.65893(19) 0.0152(5) Uani 1 1 d . . . . .
C15 C 0.7472(3) 0.4993(3) 0.6083(2) 0.0208(5) Uani 1 1 d . . . . .
H15 H 0.824021 0.502059 0.589612 0.025 Uiso 1 1 calc R . . . .
C21 C 0.3003(3) 0.2496(3) 1.0839(2) 0.0247(6) Uani 1 1 d . . . . .
H21 H 0.300929 0.192603 1.126680 0.030 Uiso 1 1 calc R . . . .
C14 C 0.6826(2) 0.3933(2) 0.6403(2) 0.0196(5) Uani 1 1 d . . . . .
H14 H 0.718489 0.327525 0.644448 0.024 Uiso 1 1 calc R . . . .
C2 C -0.0195(3) 0.0172(3) 0.7577(2) 0.0218(5) Uani 1 1 d . . . . .
H2 H -0.036607 -0.069592 0.751478 0.026 Uiso 1 1 calc R . . . .
C4 C -0.0668(3) 0.2088(3) 0.8074(2) 0.0214(5) Uani 1 1 d . . . . .
H4 H -0.115809 0.252573 0.835836 0.026 Uiso 1 1 calc R . . . .
C19 C 0.2402(3) 0.4270(3) 1.0366(2) 0.0208(5) Uani 1 1 d . . . . .
H19 H 0.200046 0.488849 1.047565 0.025 Uiso 1 1 calc R . . . .
C25 C 0.3076(3) -0.0046(3) 0.4841(2) 0.0239(5) Uani 1 1 d . . . . .
H25A H 0.229871 -0.041970 0.420037 0.036 Uiso 1 1 calc GR . . . .
H25B H 0.317118 -0.067712 0.522973 0.036 Uiso 1 1 calc GR . . . .
H25C H 0.387288 0.025997 0.465197 0.036 Uiso 1 1 calc GR . . . .
C3 C -0.0942(3) 0.0801(3) 0.8003(2) 0.0240(6) Uani 1 1 d . . . . .
H3 H -0.161781 0.036310 0.823809 0.029 Uiso 1 1 calc R . . . .
C26 C 0.8536(3) 0.2252(3) 1.0710(2) 0.0281(6) Uani 1 1 d . . . . .
C20 C 0.2400(3) 0.3407(3) 1.0995(2) 0.0244(6) Uani 1 1 d . . . . .
H20 H 0.199402 0.344489 1.152081 0.029 Uiso 1 1 calc R . . . .
C27 C 0.7745(4) 0.1101(3) 1.0895(3) 0.0392(8) Uani 1 1 d . . . . .
H27A H 0.680354 0.090519 1.049922 0.059 Uiso 1 1 calc GR . . . .
H27B H 0.787023 0.122934 1.164652 0.059 Uiso 1 1 calc GR . . . .
H27C H 0.803748 0.040625 1.066186 0.059 Uiso 1 1 calc GR . . . .

loop_
_atom_site_aniso_label
_atom_site_aniso_U_11
_atom_site_aniso_U_22
_atom_site_aniso_U_33
_atom_site_aniso_U_23
_atom_site_aniso_U_13
_atom_site_aniso_U_12
Cu1 0.01362(15) 0.01257(15) 0.01535(15) 0.00198(11) 0.00470(11) 0.00585(11)
Cl00 0.0153(3) 0.0152(3) 0.0151(3) 0.0014(2) 0.0014(2) 0.0069(2)
Cl03 0.0210(3) 0.0228(3) 0.0192(3) 0.0045(2) 0.0055(2) 0.0136(2)
O1 0.0177(8) 0.0204(9) 0.0175(8) 0.0038(7) 0.0049(7) 0.0116(7)
O6 0.0246(9) 0.0148(9) 0.0238(9) 0.0030(7) 0.0026(8) 0.0075(7)
O7 0.0211(9) 0.0282(11) 0.0408(12) 0.0050(9) 0.0125(9) 0.0143(8)
O9 0.0374(11) 0.0318(11) 0.0138(9) 0.0061(8) 0.0019(8) 0.0134(9)
O8 0.0159(8) 0.0182(9) 0.0174(9) 0.0032(7) 0.0003(7) 0.0016(7)
N1 0.0128(9) 0.0166(10) 0.0128(9) 0.0021(8) 0.0027(8) 0.0046(8)
N3 0.0155(9) 0.0136(10) 0.0130(9) 0.0032(7) 0.0041(8) 0.0061(8)
O4 0.0212(10) 0.0446(14) 0.0427(13) 0.0204(11) 0.0057(10) 0.0037(9)
N4 0.0144(9) 0.0158(10) 0.0174(10) 0.0039(8) 0.0056(8) 0.0047(8)
N2 0.0131(9) 0.0132(10) 0.0138(9) 0.0021(7) 0.0027(8) 0.0063(7)
O2 0.0400(13) 0.0341(13) 0.0390(13) -0.0086(10) -0.0061(10) 0.0251(10)
O3 0.0510(15) 0.0293(13) 0.0537(15) 0.0098(11) -0.0084(12) 0.0243(11)
O5 0.0389(14) 0.115(3) 0.0317(13) 0.0223(15) 0.0228(12) 0.0326(15)
C8 0.0151(11) 0.0154(11) 0.0116(10) 0.0022(9) 0.0008(9) 0.0043(9)
C11 0.0173(11) 0.0175(12) 0.0130(11) 0.0037(9) 0.0021(9) 0.0030(9)
C7 0.0180(11) 0.0153(12) 0.0181(11) 0.0052(9) 0.0047(10) 0.0092(9)
C16 0.0186(12) 0.0215(13) 0.0157(12) 0.0056(10) 0.0052(10) 0.0038(10)
C1 0.0157(11) 0.0167(12) 0.0156(11) 0.0016(9) 0.0035(9) 0.0058(9)
C9 0.0204(12) 0.0156(12) 0.0186(12) 0.0048(9) 0.0027(10) 0.0081(9)
N5 0.0362(14) 0.0321(15) 0.0505(17) 0.0029(13) 0.0227(14) 0.0141(12)
C23 0.0138(11) 0.0176(12) 0.0145(11) 0.0001(9) -0.0006(9) 0.0049(9)
C5 0.0137(10) 0.0177(12) 0.0114(10) 0.0011(9) 0.0008(9) 0.0062(9)
C24 0.0138(11) 0.0173(12) 0.0156(11) 0.0059(9) 0.0044(9) 0.0050(9)
C22 0.0193(12) 0.0168(12) 0.0206(12) 0.0035(10) 0.0011(10) 0.0063(10)
C18 0.0161(11) 0.0166(12) 0.0120(11) 0.0001(9) -0.0003(9) 0.0057(9)
C6 0.0119(10) 0.0185(12) 0.0160(11) 0.0030(9) 0.0028(9) 0.0073(9)
C17 0.0173(11) 0.0139(11) 0.0134(11) -0.0008(9) 0.0011(9) 0.0059(9)
C10 0.0214(12) 0.0171(12) 0.0177(12) 0.0080(10) 0.0045(10) 0.0044(10)
C13 0.0159(11) 0.0153(12) 0.0215(12) 0.0040(9) 0.0071(10) 0.0045(9)
C12 0.0147(11) 0.0174(12) 0.0123(11) 0.0020(9) 0.0040(9) 0.0049(9)
C15 0.0181(12) 0.0260(14) 0.0185(12) 0.0047(10) 0.0082(10) 0.0061(10)
C21 0.0252(13) 0.0258(14) 0.0179(12) 0.0070(11) 0.0012(11) 0.0056(11)
C14 0.0181(12) 0.0207(13) 0.0216(12) 0.0046(10) 0.0066(10) 0.0094(10)
C2 0.0229(13) 0.0187(13) 0.0232(13) 0.0067(10) 0.0082(11) 0.0047(10)
C4 0.0194(12) 0.0269(14) 0.0210(13) 0.0065(11) 0.0101(10) 0.0092(10)
C19 0.0216(12) 0.0244(13) 0.0151(11) 0.0020(10) 0.0026(10) 0.0113(10)
C25 0.0302(14) 0.0207(13) 0.0232(13) 0.0014(11) 0.0129(11) 0.0107(11)
C3 0.0210(12) 0.0259(14) 0.0271(14) 0.0093(11) 0.0120(11) 0.0056(11)
C26 0.0309(15) 0.0280(16) 0.0256(14) 0.0003(12) 0.0082(12) 0.0154(12)
C20 0.0242(13) 0.0314(15) 0.0166(12) 0.0053(11) 0.0062(11) 0.0087(11)
C27 0.050(2) 0.0307(17) 0.0268(15) 0.0086(13) 0.0007(15) 0.0084(15)

loop_
_atom_type_symbol
_atom_type_description
_atom_type_scat_dispersion_real
_atom_type_scat_dispersion_imag
_atom_type_scat_source
C C 0.0033 0.0016 'International Tables Vol C Tables 4.2.6.8 and 6.1.1.4'
H H 0.0000 0.0000 'International Tables Vol C Tables 4.2.6.8 and 6.1.1.4'
Cl Cl 0.1484 0.1585 'International Tables Vol C Tables 4.2.6.8 and 6.1.1.4'
Cu Cu 0.3201 1.2651 'International Tables Vol C Tables 4.2.6.8 and 6.1.1.4'
N N 0.0061 0.0033 'International Tables Vol C Tables 4.2.6.8 and 6.1.1.4'
O O 0.0106 0.0060 'International Tables Vol C Tables 4.2.6.8 and 6.1.1.4'

loop_
_geom_angle_atom_site_label_1
_geom_angle_atom_site_label_2
_geom_angle_atom_site_label_3
_geom_angle
_geom_angle_site_symmetry_1
_geom_angle_site_symmetry_3
_geom_angle_publ_flag
N1 Cu1 O1 89.49(7) . . ?
N1 Cu1 N3 165.07(8) . . ?
N1 Cu1 N2 83.31(8) . . ?
N3 Cu1 O1 91.09(7) . . ?
N4 Cu1 O1 96.97(7) . . ?
N4 Cu1 N1 94.44(8) . . ?
N4 Cu1 N3 100.29(8) . . ?
N4 Cu1 N2 172.16(8) . . ?
N2 Cu1 O1 90.53(7) . . ?
N2 Cu1 N3 81.77(8) . . ?
O6 Cl00 O7 110.35(12) . . ?
O6 Cl00 O9 110.13(12) . . ?
O6 Cl00 O8 109.21(11) . . ?
O7 Cl00 O9 109.88(12) . . ?
O7 Cl00 O8 108.52(12) . . ?
O9 Cl00 O8 108.71(12) . . ?
O4 Cl03 O2 109.85(14) . . ?
O4 Cl03 O5 109.34(15) . . ?
O3 Cl03 O4 112.20(15) . . ?
O3 Cl03 O2 108.30(14) . . ?
O3 Cl03 O5 109.77(17) . . ?
O5 Cl03 O2 107.26(18) . . ?
Cu1 O1 H1 129.8(14) . . ?
C23 O1 Cu1 110.76(13) . . ?
C23 O1 H1 106.7(14) . . ?
C1 N1 Cu1 126.95(16) . . ?
C1 N1 C5 119.1(2) . . ?
C5 N1 Cu1 113.72(16) . . ?
C8 N3 Cu1 111.10(16) . . ?
C8 N3 C12 119.0(2) . . ?
C12 N3 Cu1 129.61(16) . . ?
C24 N4 Cu1 176.6(2) . . ?
C7 N2 Cu1 104.68(14) . . ?
C7 N2 C17 108.50(19) . . ?
C6 N2 Cu1 107.79(14) . . ?
C6 N2 C7 112.84(18) . . ?
C6 N2 C17 111.94(18) . . ?
C17 N2 Cu1 110.86(14) . . ?
N3 C8 C7 116.4(2) . . ?
N3 C8 C9 123.5(2) . . ?
C9 C8 C7 120.0(2) . . ?
C16 C11 C12 118.8(2) . . ?
C10 C11 C16 122.7(2) . . ?
C10 C11 C12 118.5(2) . . ?
N2 C7 C8 109.57(19) . . ?
N2 C7 H7A 109.8 . . ?
N2 C7 H7B 109.8 . . ?
C8 C7 H7A 109.8 . . ?
C8 C7 H7B 109.8 . . ?
H7A C7 H7B 108.2 . . ?
C11 C16 H16 119.7 . . ?
C15 C16 C11 120.7(2) . . ?
C15 C16 H16 119.7 . . ?
N1 C1 H1A 118.8 . . ?
N1 C1 C2 122.3(2) . . ?
C2 C1 H1A 118.8 . . ?
C8 C9 H9 120.8 . . ?
C10 C9 C8 118.4(2) . . ?
C10 C9 H9 120.8 . . ?
O1 C23 C22 122.3(2) . . ?
O1 C23 C18 116.4(2) . . ?
C22 C23 C18 121.3(2) . . ?
N1 C5 C6 115.3(2) . . ?
N1 C5 C4 121.3(2) . . ?
C4 C5 C6 123.3(2) . . ?
N4 C24 C25 178.0(3) . . ?
C23 C22 H22 120.5 . . ?
C23 C22 C21 119.0(2) . . ?
C21 C22 H22 120.5 . . ?
C23 C18 C17 120.5(2) . . ?
C23 C18 C19 118.6(2) . . ?
C19 C18 C17 120.9(2) . . ?
N2 C6 C5 110.34(18) . . ?
N2 C6 H6A 109.6 . . ?
N2 C6 H6B 109.6 . . ?
C5 C6 H6A 109.6 . . ?
C5 C6 H6B 109.6 . . ?
H6A C6 H6B 108.1 . . ?
N2 C17 C18 113.9(2) . . ?
N2 C17 H17A 108.8 . . ?
N2 C17 H17B 108.8 . . ?
C18 C17 H17A 108.8 . . ?
C18 C17 H17B 108.8 . . ?
H17A C17 H17B 107.7 . . ?
C11 C10 H10 119.9 . . ?
C9 C10 C11 120.3(2) . . ?
C9 C10 H10 119.9 . . ?
C12 C13 H13 119.9 . . ?
C14 C13 H13 119.9 . . ?
C14 C13 C12 120.1(2) . . ?
N3 C12 C11 120.1(2) . . ?
N3 C12 C13 120.3(2) . . ?
C13 C12 C11 119.6(2) . . ?
C16 C15 H15 119.9 . . ?
C16 C15 C14 120.2(2) . . ?
C14 C15 H15 119.9 . . ?
C22 C21 H21 119.6 . . ?
C20 C21 C22 120.7(3) . . ?
C20 C21 H21 119.6 . . ?
C13 C14 C15 120.6(2) . . ?
C13 C14 H14 119.7 . . ?
C15 C14 H14 119.7 . . ?
C1 C2 H2 120.7 . . ?
C1 C2 C3 118.7(2) . . ?
C3 C2 H2 120.7 . . ?
C5 C4 H4 120.2 . . ?
C5 C4 C3 119.5(2) . . ?
C3 C4 H4 120.2 . . ?
C18 C19 H19 119.7 . . ?
C20 C19 C18 120.6(2) . . ?
C20 C19 H19 119.7 . . ?
C24 C25 H25A 109.5 . . ?
C24 C25 H25B 109.5 . . ?
C24 C25 H25C 109.5 . . ?
H25A C25 H25B 109.5 . . ?
H25A C25 H25C 109.5 . . ?
H25B C25 H25C 109.5 . . ?
C2 C3 H3 120.5 . . ?
C4 C3 C2 119.0(2) . . ?
C4 C3 H3 120.5 . . ?
N5 C26 C27 177.9(3) . . ?
C21 C20 C19 119.8(3) . . ?
C21 C20 H20 120.1 . . ?
C19 C20 H20 120.1 . . ?
C26 C27 H27A 109.5 . . ?
C26 C27 H27B 109.5 . . ?
C26 C27 H27C 109.5 . . ?
H27A C27 H27B 109.5 . . ?
H27A C27 H27C 109.5 . . ?
H27B C27 H27C 109.5 . . ?

loop_
_geom_bond_atom_site_label_1
_geom_bond_atom_site_label_2
_geom_bond_distance
_geom_bond_site_symmetry_2
_geom_bond_publ_flag
Cu1 O1 2.3879(17) . ?
Cu1 N1 2.002(2) . ?
Cu1 N3 2.024(2) . ?
Cu1 N4 1.978(2) . ?
Cu1 N2 2.0177(19) . ?
Cl00 O6 1.4341(19) . ?
Cl00 O7 1.4389(18) . ?
Cl00 O9 1.4403(19) . ?
Cl00 O8 1.4508(18) . ?
Cl03 O4 1.426(2) . ?
Cl03 O2 1.441(2) . ?
Cl03 O3 1.421(2) . ?
Cl03 O5 1.429(2) . ?
O1 H1 0.861(9) . ?
O1 C23 1.382(3) . ?
N1 C1 1.341(3) . ?
N1 C5 1.350(3) . ?
N3 C8 1.327(3) . ?
N3 C12 1.382(3) . ?
N4 C24 1.135(3) . ?
N2 C7 1.483(3) . ?
N2 C6 1.481(3) . ?
N2 C17 1.506(3) . ?
C8 C7 1.507(3) . ?
C8 C9 1.402(3) . ?
C11 C16 1.415(3) . ?
C11 C10 1.407(4) . ?
C11 C12 1.420(3) . ?
C7 H7A 0.9700 . ?
C7 H7B 0.9700 . ?
C16 H16 0.9300 . ?
C16 C15 1.366(4) . ?
C1 H1A 0.9300 . ?
C1 C2 1.380(3) . ?
C9 H9 0.9300 . ?
C9 C10 1.364(3) . ?
N5 C26 1.133(4) . ?
C23 C22 1.386(4) . ?
C23 C18 1.393(3) . ?
C5 C6 1.503(3) . ?
C5 C4 1.381(3) . ?
C24 C25 1.450(3) . ?
C22 H22 0.9300 . ?
C22 C21 1.395(4) . ?
C18 C17 1.508(3) . ?
C18 C19 1.397(3) . ?
C6 H6A 0.9700 . ?
C6 H6B 0.9700 . ?
C17 H17A 0.9700 . ?
C17 H17B 0.9700 . ?
C10 H10 0.9300 . ?
C13 H13 0.9300 . ?
C13 C12 1.407(3) . ?
C13 C14 1.373(3) . ?
C15 H15 0.9300 . ?
C15 C14 1.410(4) . ?
C21 H21 0.9300 . ?
C21 C20 1.378(4) . ?
C14 H14 0.9300 . ?
C2 H2 0.9300 . ?
C2 C3 1.387(4) . ?
C4 H4 0.9300 . ?
C4 C3 1.381(4) . ?
C19 H19 0.9300 . ?
C19 C20 1.390(4) . ?
C25 H25A 0.9600 . ?
C25 H25B 0.9600 . ?
C25 H25C 0.9600 . ?
C3 H3 0.9300 . ?
C26 C27 1.451(5) . ?
C20 H20 0.9300 . ?
C27 H27A 0.9600 . ?
C27 H27B 0.9600 . ?
C27 H27C 0.9600 . ?
